data_1525514
loop_
_publ_author_name
'Zeng Xiangxin'
'Zhu Jiaxuan'
'Zhou Huiming'
'Yang Yingchang'
'Jin Lan'
'Lin Chin'
'Zhang Baishen'
'Yang Jilian'
'He Wenwang'

_publ_section_title
;
 Neutron diffraction studies of Y (Mn1-x Cox)12
;
_journal_name_full 'Wu Li Hsueh Pao (= Acta Physica Sinica)'
_journal_page_first 1608
_journal_page_last 1612
_journal_volume 32
_journal_year 1983
_chemical_formula_sum 'Co6 Mn6 Y'
_chemical_name_systematic '(Co6 Mn4) Mn2 Y'
_space_group_IT_number 139
_symmetry_space_group_name_Hall '-I 4 2'
_symmetry_space_group_name_H-M 'I 4/m m m'
_cell_angle_alpha 90
_cell_angle_beta 90
_cell_angle_gamma 90
_cell_formula_units_Z 2
_cell_length_a 8.501
_cell_length_b 8.501
_cell_length_c 4.7798
_cell_volume 345.422
_citation_journal_id_ASTM WLHPAR
_cod_data_source_file ZengXiangxin_WLHPAR_1983_1112.cif
_cod_data_source_block Co6Mn6Y1
_cod_original_cell_volume 345.4218
_cod_original_formula_sum 'Co6 Mn6 Y1'
_cod_database_code 1525514

loop_
_symmetry_equiv_pos_as_xyz
x,y,z
-y,x,z
-x,-y,z
y,-x,z
x,-y,-z
y,x,-z
-x,y,-z
-y,-x,-z
-x,-y,-z
y,-x,-z
x,y,-z
-y,x,-z
-x,y,z
-y,-x,z
x,-y,z
y,x,z
x+1/2,y+1/2,z+1/2
-y+1/2,x+1/2,z+1/2
-x+1/2,-y+1/2,z+1/2
y+1/2,-x+1/2,z+1/2
x+1/2,-y+1/2,-z+1/2
y+1/2,x+1/2,-z+1/2
-x+1/2,y+1/2,-z+1/2
-y+1/2,-x+1/2,-z+1/2
-x+1/2,-y+1/2,-z+1/2
y+1/2,-x+1/2,-z+1/2
x+1/2,y+1/2,-z+1/2
-y+1/2,x+1/2,-z+1/2
-x+1/2,y+1/2,z+1/2
-y+1/2,-x+1/2,z+1/2
x+1/2,-y+1/2,z+1/2
y+1/2,x+1/2,z+1/2

loop_
_atom_site_label
_atom_site_type_symbol
_atom_site_fract_x
_atom_site_fract_y
_atom_site_fract_z
_atom_site_occupancy
_atom_site_U_iso_or_equiv
Mn1 Mn 0.25 0.25 0.25 0.1 0.0
Co1 Co 0.25 0.25 0.25 0.9 0.0
Mn3 Mn 0.361 0 0 1 0.0
Mn2 Mn 0.277 0.5 0 0.4 0.0
Co2 Co 0.277 0.5 0 0.6 0.0
Y1 Y 0 0 0 1 0.0
